data_4066689
loop_
_publ_author_name
'Lin, Bo-Lin'
'Kang, Peng'
'Stack, T Daniel P'

_publ_section_title
;
 Unexpected C(carbene)-X (X: I, Br, Cl) Reductive Elimination From
 N-Heterocyclic Carbene Copper Halide Complexes Under Oxidative
 Conditions.
;
_journal_issue 17
_journal_name_full Organometallics
_journal_page_first 3683
_journal_page_last 3685
_journal_paper_doi 10.1021/om1005726
_journal_volume 29
_journal_year 2010
_chemical_formula_moiety 'C27 H36 Br N2, C F3 O3 S, C H2 Cl2 '
_chemical_formula_sum 'C29 H38 Br Cl2 F3 N2 O3 S'
_chemical_formula_weight 702.48
_chemical_name_systematic
; 
 ? 
;
_space_group_IT_number 2
_symmetry_cell_setting triclinic
_symmetry_space_group_name_Hall '-P 1'
_symmetry_space_group_name_H-M 'P -1'
_atom_sites_solution_hydrogens geom
_atom_sites_solution_primary direct
_atom_sites_solution_secondary difmap
_audit_creation_method SHELXL-97
_cell_angle_alpha 89.1950(10)
_cell_angle_beta 75.2830(10)
_cell_angle_gamma 63.5760(10)
_cell_formula_units_Z 2
_cell_length_a 10.3704(3)
_cell_length_b 11.6440(3)
_cell_length_c 16.0199(4)
_cell_measurement_reflns_used 9919
_cell_measurement_temperature 100(2)
_cell_measurement_theta_max 26.35
_cell_measurement_theta_min 2.28
_cell_volume 1664.53(8)
_computing_cell_refinement 'Bruker SAINT v7.60A'
_computing_data_collection 'Bruker APEX-II v2009-7'
_computing_data_reduction 'Bruker SAINT v7.60A'
_computing_structure_refinement 'SHELXL-97 (Sheldrick, 2008)'
_computing_structure_solution 'SHELXS-97 (Sheldrick, 2008)'
_diffrn_ambient_temperature 100(2)
_diffrn_detector_area_resol_mean 83.33
_diffrn_measured_fraction_theta_full 0.993
_diffrn_measured_fraction_theta_max 0.993
_diffrn_measurement_device_type 'Bruker APEX-II'
_diffrn_measurement_method 'combination of \w and \f-scans '
_diffrn_radiation_monochromator graphite
_diffrn_radiation_source 'fine-focus sealed tube'
_diffrn_radiation_type MoK\a
_diffrn_radiation_wavelength 0.71073
_diffrn_reflns_av_R_equivalents 0.0311
_diffrn_reflns_av_sigmaI/netI 0.0356
_diffrn_reflns_limit_h_max 12
_diffrn_reflns_limit_h_min -12
_diffrn_reflns_limit_k_max 14
_diffrn_reflns_limit_k_min -14
_diffrn_reflns_limit_l_max 20
_diffrn_reflns_limit_l_min -19
_diffrn_reflns_number 24895
_diffrn_reflns_theta_full 26.42
_diffrn_reflns_theta_max 26.42
_diffrn_reflns_theta_min 1.97
_exptl_absorpt_coefficient_mu 1.506
_exptl_absorpt_correction_T_max 0.8056
_exptl_absorpt_correction_T_min 0.6284
_exptl_absorpt_correction_type numerical
_exptl_absorpt_process_details 'SADABS, Sheldrick, 2008'
_exptl_crystal_colour colorless
_exptl_crystal_density_diffrn 1.402
_exptl_crystal_density_method 'not measured'
_exptl_crystal_description block
_exptl_crystal_F_000 724
_exptl_crystal_size_max 0.34
_exptl_crystal_size_mid 0.16
_exptl_crystal_size_min 0.15
_refine_diff_density_max 1.299
_refine_diff_density_min -0.911
_refine_diff_density_rms 0.074
_refine_ls_extinction_method none
_refine_ls_goodness_of_fit_ref 1.059
_refine_ls_hydrogen_treatment constr
_refine_ls_matrix_type full
_refine_ls_number_parameters 378
_refine_ls_number_reflns 6786
_refine_ls_number_restraints 0
_refine_ls_restrained_S_all 1.059
_refine_ls_R_factor_all 0.0466
_refine_ls_R_factor_gt 0.0384
_refine_ls_shift/su_max 0.006
_refine_ls_shift/su_mean 0.000
_refine_ls_structure_factor_coef Fsqd
_refine_ls_weighting_details 'calc w=1/[\s^2^(Fo^2^)+(0.0396P)^2^+2.0600P] where P=(Fo^2^+2Fc^2^)/3'
_refine_ls_weighting_scheme calc
_refine_ls_wR_factor_gt 0.0908
_refine_ls_wR_factor_ref 0.0953
_reflns_number_gt 5890
_reflns_number_total 6786
_reflns_threshold_expression >2sigma(I)
_cod_data_source_file om1005726_si_001.cif
_cod_data_source_block su019
_cod_original_sg_symbol_H-M P-1
_cod_database_code 4066689

loop_
_symmetry_equiv_pos_as_xyz
'x, y, z'
'-x, -y, -z'

loop_
_atom_site_label
_atom_site_type_symbol
_atom_site_fract_x
_atom_site_fract_y
_atom_site_fract_z
_atom_site_U_iso_or_equiv
_atom_site_adp_type
_atom_site_occupancy
_atom_site_symmetry_multiplicity
_atom_site_calc_flag
_atom_site_refinement_flags
Br1 Br 0.76760(3) 0.42414(2) 0.283601(15) 0.01817(8) Uani 1 1 d .
N1 N 0.8297(2) 0.17943(18) 0.34299(12) 0.0114(4) Uani 1 1 d .
N2 N 0.8356(2) 0.17925(19) 0.20647(12) 0.0136(4) Uani 1 1 d .
C1 C 0.8116(3) 0.2527(2) 0.27782(15) 0.0121(5) Uani 1 1 d .
C2 C 0.8671(3) 0.0545(2) 0.31185(16) 0.0160(5) Uani 1 1 d .
H2A H 0.8863 -0.0174 0.3443 0.019 Uiso 1 1 calc R
C3 C 0.8710(3) 0.0546(2) 0.22737(16) 0.0174(5) Uani 1 1 d .
H3A H 0.8939 -0.0174 0.1890 0.021 Uiso 1 1 calc R
C4 C 0.7964(3) 0.2233(2) 0.43448(14) 0.0129(5) Uani 1 1 d .
C5 C 0.6499(3) 0.2616(2) 0.48600(15) 0.0138(5) Uani 1 1 d .
C6 C 0.6226(3) 0.2937(2) 0.57487(15) 0.0168(5) Uani 1 1 d .
H6A H 0.5252 0.3194 0.6128 0.020 Uiso 1 1 calc R
C7 C 0.7357(3) 0.2883(2) 0.60820(16) 0.0183(5) Uani 1 1 d .
H7A H 0.7153 0.3093 0.6688 0.022 Uiso 1 1 calc R
C8 C 0.8786(3) 0.2528(2) 0.55431(16) 0.0172(5) Uani 1 1 d .
H8A H 0.9541 0.2516 0.5782 0.021 Uiso 1 1 calc R
C9 C 0.9125(3) 0.2189(2) 0.46533(15) 0.0147(5) Uani 1 1 d .
C10 C 0.5260(3) 0.2675(2) 0.44921(16) 0.0164(5) Uani 1 1 d .
H10A H 0.5577 0.2704 0.3851 0.020 Uiso 1 1 calc R
C11 C 0.3771(3) 0.3887(2) 0.48708(17) 0.0203(5) Uani 1 1 d .
H11A H 0.3948 0.4648 0.4848 0.031 Uiso 1 1 calc R
H11B H 0.3340 0.3810 0.5476 0.031 Uiso 1 1 calc R
H11C H 0.3074 0.3979 0.4531 0.031 Uiso 1 1 calc R
C12 C 0.5056(3) 0.1452(3) 0.4632(2) 0.0253(6) Uani 1 1 d .
H12A H 0.6003 0.0691 0.4357 0.038 Uiso 1 1 calc R
H12B H 0.4279 0.1493 0.4373 0.038 Uiso 1 1 calc R
H12C H 0.4756 0.1393 0.5256 0.038 Uiso 1 1 calc R
C13 C 1.0685(3) 0.1807(3) 0.40706(16) 0.0187(5) Uani 1 1 d .
H13A H 1.0695 0.1615 0.3462 0.022 Uiso 1 1 calc R
C14 C 1.1073(3) 0.2929(3) 0.4092(2) 0.0343(7) Uani 1 1 d .
H14A H 1.0308 0.3696 0.3933 0.051 Uiso 1 1 calc R
H14B H 1.2052 0.2695 0.3680 0.051 Uiso 1 1 calc R
H14C H 1.1108 0.3113 0.4679 0.051 Uiso 1 1 calc R
C15 C 1.1855(3) 0.0596(3) 0.43214(19) 0.0257(6) Uani 1 1 d .
H15A H 1.1562 -0.0097 0.4330 0.039 Uiso 1 1 calc R
H15B H 1.1922 0.0783 0.4899 0.039 Uiso 1 1 calc R
H15C H 1.2832 0.0326 0.3896 0.039 Uiso 1 1 calc R
C16 C 0.8055(3) 0.2258(2) 0.12542(15) 0.0155(5) Uani 1 1 d .
C17 C 0.9216(3) 0.2270(2) 0.05918(16) 0.0187(5) Uani 1 1 d .
C18 C 0.8878(3) 0.2685(3) -0.01842(17) 0.0257(6) Uani 1 1 d .
H18A H 0.9637 0.2699 -0.0658 0.031 Uiso 1 1 calc R
C19 C 0.7458(3) 0.3075(3) -0.02729(18) 0.0303(7) Uani 1 1 d .
H19A H 0.7251 0.3359 -0.0804 0.036 Uiso 1 1 calc R
C20 C 0.6333(3) 0.3057(3) 0.04044(17) 0.0266(6) Uani 1 1 d .
H20A H 0.5361 0.3335 0.0332 0.032 Uiso 1 1 calc R
C21 C 0.6602(3) 0.2640(3) 0.11876(16) 0.0194(5) Uani 1 1 d .
C22 C 1.0778(3) 0.1858(3) 0.06793(17) 0.0233(6) Uani 1 1 d .
H22A H 1.0769 0.1685 0.1293 0.028 Uiso 1 1 calc R
C23 C 1.1245(4) 0.2936(4) 0.0478(2) 0.0456(9) Uani 1 1 d .
H23A H 1.0466 0.3744 0.0828 0.068 Uiso 1 1 calc R
H23B H 1.1375 0.3049 -0.0140 0.068 Uiso 1 1 calc R
H23C H 1.2191 0.2701 0.0618 0.068 Uiso 1 1 calc R
C24 C 1.1905(3) 0.0617(3) 0.0085(2) 0.0359(7) Uani 1 1 d .
H24A H 1.1600 -0.0063 0.0228 0.054 Uiso 1 1 calc R
H24B H 1.2900 0.0348 0.0167 0.054 Uiso 1 1 calc R
H24C H 1.1938 0.0770 -0.0521 0.054 Uiso 1 1 calc R
C25 C 0.5353(3) 0.2625(3) 0.19260(17) 0.0228(6) Uani 1 1 d .
H25A H 0.5765 0.2355 0.2436 0.027 Uiso 1 1 calc R
C26 C 0.4865(4) 0.1635(4) 0.1699(2) 0.0511(10) Uani 1 1 d .
H26A H 0.4069 0.1647 0.2190 0.077 Uiso 1 1 calc R
H26B H 0.5723 0.0773 0.1577 0.077 Uiso 1 1 calc R
H26C H 0.4491 0.1852 0.1186 0.077 Uiso 1 1 calc R
C27 C 0.4049(4) 0.3955(3) 0.2195(3) 0.0549(11) Uani 1 1 d .
H27A H 0.4399 0.4556 0.2350 0.082 Uiso 1 1 calc R
H27B H 0.3296 0.3929 0.2698 0.082 Uiso 1 1 calc R
H27C H 0.3603 0.4244 0.1712 0.082 Uiso 1 1 calc R
S1 S 0.80545(7) 0.75568(6) 0.28162(4) 0.01633(14) Uani 1 1 d .
F1 F 1.09282(18) 0.68670(16) 0.23778(10) 0.0282(4) Uani 1 1 d .
F2 F 1.02907(19) 0.56084(16) 0.31868(11) 0.0342(4) Uani 1 1 d .
F3 F 1.03590(19) 0.55346(16) 0.18316(11) 0.0351(4) Uani 1 1 d .
O1 O 0.7218(2) 0.68224(17) 0.29617(11) 0.0210(4) Uani 1 1 d .
O2 O 0.7966(2) 0.82349(18) 0.20531(12) 0.0243(4) Uani 1 1 d .
O3 O 0.7941(2) 0.82738(18) 0.35812(12) 0.0247(4) Uani 1 1 d .
C28 C 1.0000(3) 0.6325(3) 0.25390(17) 0.0211(6) Uani 1 1 d .
Cl1 Cl 0.55898(12) 0.64591(10) 0.13399(7) 0.0579(3) Uani 1 1 d .
Cl2 Cl 0.30823(14) 0.90359(12) 0.19508(7) 0.0698(3) Uani 1 1 d .
C29 C 0.4976(6) 0.8056(4) 0.1769(5) 0.095(2) Uani 1 1 d .
H29A H 0.5234 0.8039 0.2325 0.114 Uiso 1 1 calc R
H29B H 0.5529 0.8439 0.1363 0.114 Uiso 1 1 calc R

loop_
_atom_site_aniso_label
_atom_site_aniso_U_11
_atom_site_aniso_U_22
_atom_site_aniso_U_33
_atom_site_aniso_U_23
_atom_site_aniso_U_13
_atom_site_aniso_U_12
Br1 0.02492(15) 0.01319(13) 0.01607(13) 0.00214(9) -0.00501(10) -0.00878(11)
N1 0.0125(10) 0.0114(10) 0.0121(9) 0.0018(7) -0.0038(8) -0.0069(8)
N2 0.0169(10) 0.0123(10) 0.0113(9) 0.0006(8) -0.0034(8) -0.0068(8)
C1 0.0109(11) 0.0114(11) 0.0134(11) 0.0010(9) -0.0027(9) -0.0049(9)
C2 0.0200(13) 0.0111(12) 0.0198(12) 0.0031(9) -0.0047(10) -0.0099(10)
C3 0.0203(13) 0.0126(12) 0.0202(13) 0.0000(10) -0.0053(10) -0.0082(10)
C4 0.0189(12) 0.0121(11) 0.0101(11) 0.0037(9) -0.0047(9) -0.0089(10)
C5 0.0169(12) 0.0117(11) 0.0163(12) 0.0041(9) -0.0060(10) -0.0088(10)
C6 0.0199(13) 0.0164(12) 0.0131(11) 0.0013(9) -0.0014(10) -0.0092(10)
C7 0.0276(14) 0.0166(12) 0.0118(11) 0.0013(9) -0.0065(10) -0.0106(11)
C8 0.0232(13) 0.0176(13) 0.0172(12) 0.0052(10) -0.0111(10) -0.0119(11)
C9 0.0186(13) 0.0126(12) 0.0172(12) 0.0060(9) -0.0067(10) -0.0099(10)
C10 0.0160(12) 0.0206(13) 0.0148(12) 0.0015(10) -0.0037(10) -0.0104(11)
C11 0.0195(13) 0.0171(13) 0.0275(14) 0.0046(10) -0.0107(11) -0.0088(11)
C12 0.0192(14) 0.0173(13) 0.0423(17) -0.0022(12) -0.0102(12) -0.0097(11)
C13 0.0179(13) 0.0272(14) 0.0162(12) 0.0067(10) -0.0070(10) -0.0137(11)
C14 0.0251(16) 0.0276(16) 0.055(2) 0.0180(14) -0.0094(14) -0.0172(13)
C15 0.0213(14) 0.0217(14) 0.0328(15) 0.0046(12) -0.0041(12) -0.0106(12)
C16 0.0204(13) 0.0163(12) 0.0104(11) 0.0008(9) -0.0053(10) -0.0084(10)
C17 0.0208(13) 0.0213(13) 0.0141(12) -0.0013(10) -0.0031(10) -0.0105(11)
C18 0.0282(15) 0.0372(17) 0.0139(12) 0.0047(11) -0.0023(11) -0.0189(13)
C19 0.0312(16) 0.0422(18) 0.0162(13) 0.0091(12) -0.0090(12) -0.0147(14)
C20 0.0209(14) 0.0389(17) 0.0189(13) 0.0035(12) -0.0096(11) -0.0105(13)
C21 0.0187(13) 0.0247(14) 0.0138(12) 0.0006(10) -0.0032(10) -0.0099(11)
C22 0.0208(14) 0.0354(16) 0.0148(12) 0.0019(11) -0.0037(11) -0.0144(13)
C23 0.039(2) 0.054(2) 0.058(2) 0.0015(18) -0.0146(17) -0.0326(18)
C24 0.0273(16) 0.0382(18) 0.0324(16) -0.0014(14) -0.0083(13) -0.0065(14)
C25 0.0179(13) 0.0304(15) 0.0180(13) 0.0010(11) -0.0051(10) -0.0092(12)
C26 0.052(2) 0.064(3) 0.041(2) -0.0132(18) 0.0120(17) -0.042(2)
C27 0.035(2) 0.0341(19) 0.063(2) 0.0033(17) 0.0224(17) -0.0072(16)
S1 0.0201(3) 0.0133(3) 0.0168(3) 0.0022(2) -0.0033(2) -0.0097(3)
F1 0.0236(8) 0.0371(10) 0.0286(9) 0.0055(7) -0.0055(7) -0.0188(8)
F2 0.0326(10) 0.0306(9) 0.0356(10) 0.0174(8) -0.0118(8) -0.0102(8)
F3 0.0339(10) 0.0292(9) 0.0324(9) -0.0139(7) 0.0002(8) -0.0104(8)
O1 0.0251(10) 0.0174(9) 0.0238(9) 0.0029(7) -0.0045(8) -0.0137(8)
O2 0.0296(11) 0.0240(10) 0.0252(10) 0.0115(8) -0.0099(8) -0.0163(9)
O3 0.0331(11) 0.0213(10) 0.0209(9) -0.0036(8) -0.0011(8) -0.0165(9)
C28 0.0249(14) 0.0199(13) 0.0192(13) 0.0029(10) -0.0040(11) -0.0119(12)
Cl1 0.0700(7) 0.0586(6) 0.0750(7) 0.0331(5) -0.0534(6) -0.0383(5)
Cl2 0.0746(8) 0.0777(8) 0.0585(6) 0.0070(6) -0.0260(6) -0.0318(6)
C29 0.080(3) 0.055(3) 0.197(7) 0.047(4) -0.089(4) -0.046(3)

loop_
_atom_type_symbol
_atom_type_description
_atom_type_scat_dispersion_real
_atom_type_scat_dispersion_imag
_atom_type_scat_source
C C 0.0033 0.0016 'International Tables Vol C Tables 4.2.6.8 and 6.1.1.4'
H H 0.0000 0.0000 'International Tables Vol C Tables 4.2.6.8 and 6.1.1.4'
N N 0.0061 0.0033 'International Tables Vol C Tables 4.2.6.8 and 6.1.1.4'
O O 0.0106 0.0060 'International Tables Vol C Tables 4.2.6.8 and 6.1.1.4'
F F 0.0171 0.0103 'International Tables Vol C Tables 4.2.6.8 and 6.1.1.4'
S S 0.1246 0.1234 'International Tables Vol C Tables 4.2.6.8 and 6.1.1.4'
Br Br -0.2901 2.4595 'International Tables Vol C Tables 4.2.6.8 and 6.1.1.4'
Cl Cl 0.1484 0.1585 'International Tables Vol C Tables 4.2.6.8 and 6.1.1.4'

loop_
_geom_angle_atom_site_label_1
_geom_angle_atom_site_label_2
_geom_angle_atom_site_label_3
_geom_angle
C1 N1 C2 108.44(19)
C1 N1 C4 126.89(19)
C2 N1 C4 124.16(19)
C1 N2 C3 108.27(19)
C1 N2 C16 125.8(2)
C3 N2 C16 125.2(2)
N1 C1 N2 108.6(2)
N1 C1 Br1 125.93(17)
N2 C1 Br1 125.44(17)
C3 C2 N1 107.2(2)
C2 C3 N2 107.5(2)
C9 C4 C5 124.5(2)
C4 C5 C6 116.3(2)
C4 C5 C10 122.7(2)
C6 C5 C10 121.0(2)
C7 C6 C5 120.8(2)
C9 C4 N1 118.5(2)
C5 C4 N1 117.0(2)
C6 C7 C8 120.9(2)
C7 C8 C9 120.7(2)
C4 C9 C8 116.7(2)
C4 C9 C13 123.0(2)
C8 C9 C13 120.3(2)
C5 C10 C11 112.5(2)
C5 C10 C12 110.6(2)
C11 C10 C12 110.6(2)
C9 C13 C15 111.6(2)
C9 C13 C14 110.2(2)
C15 C13 C14 110.8(2)
C17 C16 C21 124.2(2)
C17 C16 N2 118.8(2)
C21 C16 N2 116.9(2)
C16 C17 C18 116.4(2)
C16 C17 C22 123.4(2)
C18 C17 C22 120.2(2)
C19 C18 C17 121.0(3)
C18 C19 C20 120.7(3)
C19 C20 C21 121.1(3)
C20 C21 C16 116.5(2)
C20 C21 C25 120.4(2)
C16 C21 C25 123.0(2)
C17 C22 C24 110.7(2)
C17 C22 C23 110.8(2)
C24 C22 C23 110.5(3)
C27 C25 C21 111.2(2)
C27 C25 C26 111.8(3)
C21 C25 C26 111.7(2)
O3 S1 O1 115.35(11)
O3 S1 O2 115.44(11)
O1 S1 O2 114.58(11)
O3 S1 C28 101.92(12)
O1 S1 C28 103.72(12)
O2 S1 C28 103.24(12)
F2 C28 F3 107.9(2)
F2 C28 F1 107.3(2)
F3 C28 F1 107.2(2)
F2 C28 S1 111.39(18)
F3 C28 S1 112.15(18)
F1 C28 S1 110.74(18)
Cl2 C29 Cl1 114.4(2)
C3 C2 H2A 126.4
N1 C2 H2A 126.4
C2 C3 H3A 126.2
N2 C3 H3A 126.2
C7 C6 H6A 119.6
C5 C6 H6A 119.6
C6 C7 H7A 119.5
C8 C7 H7A 119.5
C7 C8 H8A 119.7
C9 C8 H8A 119.7
C5 C10 H10A 107.6
C11 C10 H10A 107.6
C12 C10 H10A 107.6
C10 C11 H11A 109.5
C10 C11 H11B 109.5
H11A C11 H11B 109.5
C10 C11 H11C 109.5
H11A C11 H11C 109.5
H11B C11 H11C 109.5
C10 C12 H12A 109.5
C10 C12 H12B 109.5
H12A C12 H12B 109.5
C10 C12 H12C 109.5
H12A C12 H12C 109.5
H12B C12 H12C 109.5
C9 C13 H13A 108.0
C15 C13 H13A 108.0
C14 C13 H13A 108.0
C13 C14 H14A 109.5
C13 C14 H14B 109.5
H14A C14 H14B 109.5
C13 C14 H14C 109.5
H14A C14 H14C 109.5
H14B C14 H14C 109.5
C13 C15 H15A 109.5
C13 C15 H15B 109.5
H15A C15 H15B 109.5
C13 C15 H15C 109.5
H15A C15 H15C 109.5
H15B C15 H15C 109.5
C19 C18 H18A 119.5
C17 C18 H18A 119.5
C18 C19 H19A 119.6
C20 C19 H19A 119.6
C19 C20 H20A 119.5
C21 C20 H20A 119.5
C17 C22 H22A 108.3
C24 C22 H22A 108.3
C23 C22 H22A 108.3
C22 C23 H23A 109.5
C22 C23 H23B 109.5
H23A C23 H23B 109.5
C22 C23 H23C 109.5
H23A C23 H23C 109.5
H23B C23 H23C 109.5
C22 C24 H24A 109.5
C22 C24 H24B 109.5
H24A C24 H24B 109.5
C22 C24 H24C 109.5
H24A C24 H24C 109.5
H24B C24 H24C 109.5
C27 C25 H25A 107.3
C21 C25 H25A 107.3
C26 C25 H25A 107.3
C25 C26 H26A 109.5
C25 C26 H26B 109.5
H26A C26 H26B 109.5
C25 C26 H26C 109.5
H26A C26 H26C 109.5
H26B C26 H26C 109.5
C25 C27 H27A 109.5
C25 C27 H27B 109.5
H27A C27 H27B 109.5
C25 C27 H27C 109.5
H27A C27 H27C 109.5
H27B C27 H27C 109.5
Cl2 C29 H29A 108.7
Cl1 C29 H29A 108.7
Cl2 C29 H29B 108.7
Cl1 C29 H29B 108.7
H29A C29 H29B 107.6

loop_
_geom_bond_atom_site_label_1
_geom_bond_atom_site_label_2
_geom_bond_distance
Br1 C1 1.837(2)
N1 C1 1.336(3)
N1 C2 1.391(3)
N1 C4 1.461(3)
N2 C1 1.339(3)
N2 C3 1.388(3)
N2 C16 1.454(3)
C2 C3 1.344(3)
C4 C9 1.394(3)
C4 C5 1.399(3)
C5 C6 1.401(3)
C5 C10 1.520(3)
C6 C7 1.385(4)
C7 C8 1.388(4)
C8 C9 1.396(3)
C9 C13 1.514(3)
C10 C11 1.534(3)
C10 C12 1.535(4)
C13 C15 1.527(4)
C13 C14 1.531(4)
C16 C17 1.393(4)
C16 C21 1.401(4)
C17 C18 1.399(4)
C17 C22 1.514(4)
C18 C19 1.379(4)
C19 C20 1.384(4)
C20 C21 1.389(4)
C21 C25 1.523(4)
C22 C24 1.526(4)
C22 C23 1.538(4)
C25 C27 1.507(4)
C25 C26 1.530(4)
S1 O3 1.4426(18)
S1 O1 1.4455(18)
S1 O2 1.4463(18)
S1 C28 1.820(3)
F1 C28 1.341(3)
F2 C28 1.333(3)
F3 C28 1.334(3)
Cl1 C29 1.760(5)
Cl2 C29 1.723(5)
C2 H2A 0.9500
C3 H3A 0.9500
C6 H6A 0.9500
C7 H7A 0.9500
C8 H8A 0.9500
C10 H10A 1.0000
C11 H11A 0.9800
C11 H11B 0.9800
C11 H11C 0.9800
C12 H12A 0.9800
C12 H12B 0.9800
C12 H12C 0.9800
C13 H13A 1.0000
C14 H14A 0.9800
C14 H14B 0.9800
C14 H14C 0.9800
C15 H15A 0.9800
C15 H15B 0.9800
C15 H15C 0.9800
C18 H18A 0.9500
C19 H19A 0.9500
C20 H20A 0.9500
C22 H22A 1.0000
C23 H23A 0.9800
C23 H23B 0.9800
C23 H23C 0.9800
C24 H24A 0.9800
C24 H24B 0.9800
C24 H24C 0.9800
C25 H25A 1.0000
C26 H26A 0.9800
C26 H26B 0.9800
C26 H26C 0.9800
C27 H27A 0.9800
C27 H27B 0.9800
C27 H27C 0.9800
C29 H29A 0.9900
C29 H29B 0.9900

loop_
_geom_torsion_atom_site_label_1
_geom_torsion_atom_site_label_2
_geom_torsion_atom_site_label_3
_geom_torsion_atom_site_label_4
_geom_torsion
C2 N1 C1 N2 0.2(3)
C4 N1 C1 N2 -171.8(2)
C2 N1 C1 Br1 -177.85(17)
C4 N1 C1 Br1 10.1(3)
C3 N2 C1 N1 -0.3(3)
C16 N2 C1 N1 170.2(2)
C3 N2 C1 Br1 177.74(18)
C16 N2 C1 Br1 -11.7(3)
C1 N1 C2 C3 0.0(3)
C4 N1 C2 C3 172.3(2)
N1 C2 C3 N2 -0.2(3)
C1 N2 C3 C2 0.3(3)
C16 N2 C3 C2 -170.3(2)
C1 N1 C4 C9 -95.6(3)
C2 N1 C4 C9 93.6(3)
C1 N1 C4 C5 87.2(3)
C2 N1 C4 C5 -83.7(3)
C9 C4 C5 C6 -1.9(4)
N1 C4 C5 C6 175.1(2)
C9 C4 C5 C10 178.8(2)
N1 C4 C5 C10 -4.2(3)
C4 C5 C6 C7 0.7(4)
C10 C5 C6 C7 -179.9(2)
C5 C6 C7 C8 0.9(4)
C6 C7 C8 C9 -1.4(4)
C5 C4 C9 C8 1.4(4)
N1 C4 C9 C8 -175.6(2)
C5 C4 C9 C13 -178.1(2)
N1 C4 C9 C13 5.0(3)
C7 C8 C9 C4 0.3(4)
C7 C8 C9 C13 179.8(2)
C4 C5 C10 C11 -137.7(2)
C6 C5 C10 C11 43.0(3)
C4 C5 C10 C12 98.0(3)
C6 C5 C10 C12 -81.3(3)
C4 C9 C13 C15 -118.3(3)
C8 C9 C13 C15 62.3(3)
C4 C9 C13 C14 118.2(3)
C8 C9 C13 C14 -61.3(3)
C1 N2 C16 C17 94.9(3)
C3 N2 C16 C17 -96.1(3)
C1 N2 C16 C21 -86.5(3)
C3 N2 C16 C21 82.5(3)
C21 C16 C17 C18 -0.6(4)
N2 C16 C17 C18 177.9(2)
C21 C16 C17 C22 179.8(2)
N2 C16 C17 C22 -1.8(4)
C16 C17 C18 C19 0.9(4)
C22 C17 C18 C19 -179.4(3)
C17 C18 C19 C20 -0.4(5)
C18 C19 C20 C21 -0.4(5)
C19 C20 C21 C16 0.7(4)
C19 C20 C21 C25 -179.9(3)
C17 C16 C21 C20 -0.2(4)
N2 C16 C21 C20 -178.7(2)
C17 C16 C21 C25 -179.5(2)
N2 C16 C21 C25 2.0(4)
C16 C17 C22 C24 112.4(3)
C18 C17 C22 C24 -67.3(3)
C16 C17 C22 C23 -124.7(3)
C18 C17 C22 C23 55.6(3)
C20 C21 C25 C27 -59.1(4)
C16 C21 C25 C27 120.2(3)
C20 C21 C25 C26 66.7(4)
C16 C21 C25 C26 -114.1(3)
O3 S1 C28 F2 59.1(2)
O1 S1 C28 F2 -61.1(2)
O2 S1 C28 F2 179.11(18)
O3 S1 C28 F3 -179.92(18)
O1 S1 C28 F3 59.9(2)
O2 S1 C28 F3 -59.9(2)
O3 S1 C28 F1 -60.26(19)
O1 S1 C28 F1 179.60(17)
O2 S1 C28 F1 59.78(19)

loop_
_cod_related_entry_id
_cod_related_entry_database
_cod_related_entry_code
1 ChemSpider 30659687
